data_4077323
loop_
_publ_author_name
'Hicks, Frederick A.'
'Brookhart, Maurice'

_publ_section_title
;
 A Highly Active Anilinotropone-Based Neutral Nickel(II) Catalyst for
 Ethylene Polymerization
;
_journal_issue 15
_journal_name_full Organometallics
_journal_page_first 3217
_journal_paper_doi 10.1021/om010211s
_journal_volume 20
_journal_year 2001
_chemical_formula_moiety 'Ni P C43 H42 N O '
_chemical_formula_sum 'C43 H42 N Ni O P'
_chemical_formula_weight 678.49
_chemical_name_systematic ?
_space_group_IT_number 14
_symmetry_cell_setting monoclinic
_symmetry_space_group_name_Hall '-P 2ybc'
_symmetry_space_group_name_H-M 'P 1 21/c 1'
_cell_angle_alpha 90.0
_cell_angle_beta 100.509(1)
_cell_angle_gamma 90.0
_cell_formula_units_Z 4
_cell_length_a 11.4191(5)
_cell_length_b 15.3128(7)
_cell_length_c 20.2682(10)
_cell_measurement_reflns_used 5769
_cell_measurement_temperature 193
_cell_measurement_theta_max 25.00
_cell_measurement_theta_min 2.00
_cell_volume 3484.6(3)
_computing_cell_refinement 'Bruker SAINT'
_computing_data_collection 'Bruker SMART'
_computing_data_reduction 'Bruker SAINTNRCVAX DATRD2'
_computing_molecular_graphics NRCVAX
_computing_publication_material 'NRCVAX TABLES Jan 94 Version'
_computing_structure_refinement 'NRCVAX LSTSQ'
_computing_structure_solution 'NRCVAX SOLVER'
_diffrn_ambient_temperature 193
_diffrn_measurement_device 'Bruker SMART'
_diffrn_measurement_method 'Omega scan'
_diffrn_radiation_monochromator graphite
_diffrn_radiation_source 'xray tube'
_diffrn_radiation_type 'Molybdenum K\a'
_diffrn_radiation_wavelength 0.71073
_diffrn_reflns_av_R_equivalents 0.054
_diffrn_reflns_limit_h_max 13
_diffrn_reflns_limit_h_min -13
_diffrn_reflns_limit_k_max 18
_diffrn_reflns_limit_k_min 0
_diffrn_reflns_limit_l_max 24
_diffrn_reflns_limit_l_min 0
_diffrn_reflns_number 33888
_diffrn_reflns_theta_max 24.96
_diffrn_reflns_theta_min 0.00
_exptl_absorpt_coefficient_mu 0.64
_exptl_absorpt_correction_T_max 1.0000
_exptl_absorpt_correction_T_min 1.0000
_exptl_absorpt_correction_type none
_exptl_crystal_density_diffrn 1.293
_exptl_crystal_F_000 1434.49
_exptl_crystal_size_max 0.25
_exptl_crystal_size_mid 0.30
_exptl_crystal_size_min 0.10
_refine_diff_density_max 1.08
_refine_diff_density_min -0.52
_refine_ls_extinction_coef 1.926(283)
_refine_ls_extinction_method Larson
_refine_ls_goodness_of_fit_obs 2.52
_refine_ls_matrix_type full
_refine_ls_number_parameters 425
_refine_ls_number_reflns 4550
_refine_ls_R_factor_all 0.082
_refine_ls_R_factor_obs 0.066
_refine_ls_shift/esd_max 0.001
_refine_ls_structure_factor_coef F
_refine_ls_weighting_details 'w = 1/(\s^2^(F)+0.0003F^2^)'
_refine_ls_weighting_scheme calc
_refine_ls_wR_factor_all 0.089
_refine_ls_wR_factor_obs 0.086
_reflns_number_observed 4554
_reflns_number_total 6138
_reflns_observed_criterion 'Inet > 2.5\s(Inet)'
_cod_data_source_file om010211s.cif
_cod_data_source_block c99113
_cod_depositor_comments
;
The following automatic conversions were performed:

'_symmetry_cell_setting' value 'Monoclinic' changed to 'monoclinic'
according to /home/saulius/struct/CIF-dictionaries/cif_core.dic
dictionary named 'cif_core.dic' version 2.4.2 from 2011-04-26.

Automatic conversion script
Id: cif_fix_values 1715 2011-07-08 13:25:40Z adriana 

The following automatic conversions were performed:

'_refine_ls_weighting_scheme' value '1/(\s^2^(F)+0.0003F^2^)' was
changed to 'calc'. New tag '_refine_ls_weighting_details' was
created. The value of the new tag was set to 'w =
1/(\s^2^(F)+0.0003F^2^)'.

Automatic conversion script
Id: cif_fix_values 3143 2015-03-26 13:38:13Z robertas 
;
_cod_original_sg_symbol_H-M 'P 21/c'
_cod_original_formula_sum 'Ni P C43 H42 N O '
_cod_database_code 4077323

loop_
_symmetry_equiv_pos_as_xyz
x,y,z
-x,-y,-z
-x,1/2+y,1/2-z
x,1/2-y,1/2+z

loop_
_atom_site_aniso_label
_atom_site_aniso_U_11
_atom_site_aniso_U_22
_atom_site_aniso_U_33
_atom_site_aniso_U_12
_atom_site_aniso_U_13
_atom_site_aniso_U_23
_atom_site_aniso_type_symbol
Ni1 0.0147(4) 0.0143(4) 0.0317(5) 0.0007(3) 0.0070(3) -0.0003(4) Ni
P1 0.0168(8) 0.0179(9) 0.0309(10) 0.0008(7) 0.0055(7) 0.0002(8) P
O1 0.0223(24) 0.0107(21) 0.049(3) 0.0024(17) 0.0144(22) 0.0001(20) O
N2 0.0130(24) 0.013(3) 0.033(3) 0.0004(22) 0.0065(21) -0.0012(24) N
C11 0.020(3) 0.017(3) 0.032(4) -0.004(3) 0.002(3) 0.002(3) C
C12 0.035(4) 0.014(3) 0.050(5) 0.001(3) 0.015(4) -0.002(3) C
C13 0.039(4) 0.018(4) 0.065(5) -0.003(3) 0.012(4) 0.001(4) C
C14 0.029(4) 0.022(4) 0.069(6) -0.010(3) 0.011(4) 0.004(4) C
C15 0.025(4) 0.030(4) 0.053(5) -0.007(3) 0.011(3) 0.002(4) C
C16 0.020(3) 0.015(3) 0.044(4) 0.002(3) 0.009(3) -0.001(3) C
C17 0.018(3) 0.021(4) 0.024(4) 0.002(3) 0.000(3) 0.002(3) C
C21 0.013(3) 0.016(3) 0.036(4) 0.000(3) 0.004(3) -0.001(3) C
C22 0.015(3) 0.020(3) 0.039(4) -0.002(3) 0.008(3) 0.001(3) C
C23 0.019(3) 0.021(3) 0.041(4) 0.004(3) 0.008(3) 0.003(3) C
C24 0.020(4) 0.021(4) 0.055(5) 0.001(3) 0.011(3) -0.009(3) C
C25 0.027(4) 0.030(4) 0.037(4) 0.000(3) 0.010(3) -0.004(3) C
C26 0.011(3) 0.023(4) 0.033(4) -0.003(3) 0.006(3) -0.001(3) C
C27 0.017(3) 0.031(4) 0.037(4) 0.002(3) 0.010(3) 0.002(3) C
C271 0.017(4) 0.039(4) 0.044(4) 0.004(3) 0.004(3) -0.003(3) C
C272 0.023(4) 0.035(4) 0.045(5) 0.001(3) -0.002(3) 0.006(3) C
C28 0.032(4) 0.022(4) 0.030(4) 0.002(3) 0.004(3) 0.000(3) C
C281 0.024(4) 0.037(4) 0.044(4) -0.003(3) -0.002(3) 0.003(4) C
C282 0.039(4) 0.045(5) 0.052(5) 0.005(4) 0.014(4) 0.016(4) C
C31 0.014(3) 0.017(3) 0.033(4) 0.005(3) 0.009(3) -0.003(3) C
C32 0.022(3) 0.024(4) 0.041(4) -0.002(3) 0.014(3) 0.001(3) C
C33 0.018(3) 0.022(4) 0.056(5) 0.001(3) 0.005(3) -0.013(4) C
C34 0.029(4) 0.010(3) 0.060(5) -0.003(3) 0.011(4) 0.000(3) C
C35 0.024(4) 0.024(4) 0.049(5) 0.004(3) 0.003(3) 0.012(3) C
C36 0.008(3) 0.031(4) 0.036(4) 0.004(3) 0.000(3) -0.001(3) C
C41 0.021(3) 0.015(3) 0.028(3) 0.006(3) 0.003(3) -0.003(3) C
C42 0.022(3) 0.019(3) 0.042(4) 0.001(3) 0.006(3) -0.003(3) C
C43 0.021(4) 0.033(4) 0.043(4) 0.002(3) 0.003(3) -0.011(3) C
C44 0.037(4) 0.035(4) 0.034(4) 0.013(3) -0.001(3) -0.003(3) C
C45 0.037(4) 0.032(4) 0.034(4) 0.005(3) 0.008(3) -0.001(3) C
C46 0.031(4) 0.026(4) 0.028(4) -0.006(3) 0.007(3) -0.006(3) C
C51 0.004(3) 0.025(4) 0.037(4) 0.0047(25) 0.002(3) 0.004(3) C
C52 0.018(3) 0.029(4) 0.043(4) 0.005(3) 0.007(3) 0.003(3) C
C53 0.016(3) 0.020(4) 0.064(5) -0.002(3) 0.001(3) 0.001(4) C
C54 0.027(4) 0.041(5) 0.070(6) -0.003(3) 0.008(4) 0.027(4) C
C55 0.023(4) 0.049(5) 0.041(4) 0.006(3) 0.007(3) 0.017(4) C
C56 0.014(3) 0.033(4) 0.040(4) 0.004(3) 0.005(3) 0.007(3) C
C61 0.021(3) 0.016(3) 0.027(4) 0.003(3) 0.004(3) 0.003(3) C
C62 0.024(4) 0.034(4) 0.033(4) -0.001(3) 0.003(3) -0.004(3) C
C63 0.034(4) 0.032(4) 0.038(4) 0.003(3) 0.002(3) -0.008(3) C
C64 0.059(5) 0.032(4) 0.041(5) 0.023(4) 0.008(4) -0.006(4) C
C65 0.026(4) 0.047(5) 0.053(5) 0.008(4) 0.013(4) -0.007(4) C
C66 0.024(4) 0.036(4) 0.044(4) 0.007(3) 0.009(3) -0.009(3) C

loop_
_atom_site_label
_atom_site_fract_x
_atom_site_fract_y
_atom_site_fract_z
_atom_site_U_iso_or_equiv
_atom_site_thermal_displace_type
_atom_site_type_symbol
Ni1 0.47266(6) 0.66644(5) 0.14725(4) 0.0199(4) Uij Ni
P1 0.65853(13) 0.66096(11) 0.13488(8) 0.0217(9) Uij P
O1 0.4501(4) 0.54310(25) 0.14747(22) 0.026(3) Uij O
N2 0.3218(4) 0.6666(3) 0.17642(24) 0.019(3) Uij N
C11 0.3480(5) 0.5175(4) 0.1596(3) 0.024(3) Uij C
C12 0.3186(6) 0.4294(4) 0.1516(4) 0.032(4) Uij C
C13 0.2197(6) 0.3821(4) 0.1658(4) 0.040(5) Uij C
C14 0.1274(6) 0.4111(4) 0.1937(4) 0.040(4) Uij C
C15 0.1048(6) 0.4977(5) 0.2109(4) 0.035(4) Uij C
C16 0.1679(5) 0.5726(4) 0.2043(3) 0.026(4) Uij C
C17 0.2731(5) 0.5872(4) 0.1802(3) 0.021(3) Uij C
C21 0.2684(5) 0.7398(4) 0.2040(3) 0.022(4) Uij C
C22 0.1953(5) 0.7986(4) 0.1607(3) 0.024(4) Uij C
C23 0.1510(5) 0.8712(4) 0.1885(3) 0.027(4) Uij C
C24 0.1788(5) 0.8872(4) 0.2565(4) 0.031(4) Uij C
C25 0.2465(6) 0.8283(4) 0.2979(3) 0.031(4) Uij C
C26 0.2915(5) 0.7532(4) 0.2730(3) 0.022(4) Uij C
C27 0.1621(5) 0.7809(4) 0.0854(3) 0.028(4) Uij C
C271 0.0502(6) 0.7228(5) 0.0705(3) 0.033(4) Uij C
C272 0.1423(6) 0.8627(4) 0.0431(4) 0.035(4) Uij C
C28 0.3617(6) 0.6904(4) 0.3226(3) 0.028(4) Uij C
C281 0.4771(6) 0.7295(5) 0.3618(4) 0.036(4) Uij C
C282 0.2871(6) 0.6545(5) 0.3720(4) 0.044(4) Uij C
C31 0.4787(5) 0.7900(4) 0.1354(3) 0.021(3) Uij C
C32 0.4992(5) 0.8488(4) 0.1887(3) 0.028(4) Uij C
C33 0.4957(5) 0.9393(4) 0.1761(4) 0.032(4) Uij C
C34 0.4729(6) 0.9690(4) 0.1126(4) 0.033(4) Uij C
C35 0.4515(6) 0.9126(4) 0.0588(4) 0.033(4) Uij C
C36 0.4575(5) 0.8234(4) 0.0711(3) 0.026(4) Uij C
C41 0.7557(5) 0.6550(4) 0.2174(3) 0.021(3) Uij C
C42 0.8712(6) 0.6904(4) 0.2327(3) 0.027(4) Uij C
C43 0.9410(6) 0.6769(4) 0.2949(4) 0.033(4) Uij C
C44 0.8988(6) 0.6285(5) 0.3433(3) 0.036(4) Uij C
C45 0.7853(6) 0.5938(4) 0.3288(3) 0.034(4) Uij C
C46 0.7144(6) 0.6070(4) 0.2667(3) 0.028(3) Uij C
C51 0.7177(5) 0.7502(4) 0.0913(3) 0.022(3) Uij C
C52 0.7479(5) 0.8299(4) 0.1231(3) 0.030(4) Uij C
C53 0.7823(5) 0.9003(4) 0.0865(4) 0.034(4) Uij C
C54 0.7863(6) 0.8915(5) 0.0199(4) 0.046(5) Uij C
C55 0.7554(6) 0.8129(5) -0.0128(4) 0.038(4) Uij C
C56 0.7208(5) 0.7427(4) 0.0234(3) 0.029(4) Uij C
C61 0.7100(5) 0.5652(4) 0.0933(3) 0.021(3) Uij C
C62 0.6296(6) 0.5053(4) 0.0593(3) 0.030(4) Uij C
C63 0.6685(6) 0.4357(4) 0.0249(3) 0.036(4) Uij C
C64 0.7890(7) 0.4252(5) 0.0250(4) 0.044(5) Uij C
C65 0.8689(6) 0.4831(5) 0.0599(4) 0.041(4) Uij C
C66 0.8299(6) 0.5519(4) 0.0935(4) 0.035(4) Uij C
H4 0.530 0.825 0.232 0.0390 Uiso H
H12 0.371 0.390 0.134 0.0431 Uiso H
H13 0.219 0.321 0.155 0.0506 Uiso H
H14 0.076 0.367 0.206 0.0504 Uiso H
H15 0.038 0.506 0.233 0.0457 Uiso H
H16 0.130 0.623 0.219 0.0360 Uiso H
H23 0.107 0.911 0.157 0.0369 Uiso H
H24 0.153 0.940 0.275 0.0418 Uiso H
H25 0.256 0.830 0.346 0.0413 Uiso H
H271a 0.065 0.670 0.096 0.0433 Uiso H
H271b 0.028 0.717 0.023 0.0433 Uiso H
H271c -0.012 0.751 0.088 0.0433 Uiso H
H272a 0.132 0.851 -0.004 0.0444 Uiso H
H272b 0.080 0.903 0.048 0.0444 Uiso H
H272c 0.199 0.908 0.057 0.0444 Uiso H
H28 0.390 0.645 0.297 0.0380 Uiso H
H281a 0.457 0.773 0.392 0.0450 Uiso H
H281b 0.524 0.738 0.327 0.0450 Uiso H
H281c 0.510 0.697 0.401 0.0450 Uiso H
H282a 0.215 0.629 0.348 0.0552 Uiso H
H282b 0.326 0.606 0.397 0.0552 Uiso H
H282c 0.273 0.691 0.408 0.0552 Uiso H
H32 0.230 0.753 0.073 0.0384 Uiso H
H33 0.511 0.979 0.214 0.0417 Uiso H
H34 0.467 1.030 0.100 0.0429 Uiso H
H35 0.437 0.935 0.014 0.0423 Uiso H
H36 0.436 0.789 0.031 0.0351 Uiso H
H42 0.900 0.727 0.201 0.0373 Uiso H
H43 1.012 0.711 0.307 0.0428 Uiso H
H44 0.944 0.619 0.388 0.0452 Uiso H
H45 0.759 0.556 0.361 0.0446 Uiso H
H46 0.632 0.591 0.263 0.0383 Uiso H
H52 0.750 0.834 0.171 0.0398 Uiso H
H53 0.811 0.953 0.109 0.0436 Uiso H
H54 0.801 0.935 -0.012 0.0560 Uiso H
H55 0.764 0.809 -0.059 0.0477 Uiso H
H56 0.713 0.690 -0.003 0.0392 Uiso H
H62 0.545 0.506 0.058 0.0402 Uiso H
H63 0.615 0.391 0.005 0.0450 Uiso H
H64 0.804 0.368 0.008 0.0540 Uiso H
H65 0.952 0.471 0.061 0.0520 Uiso H
H66 0.885 0.593 0.118 0.0450 Uiso H

loop_
_atom_type_symbol
_atom_type_scat_dispersion_real
_atom_type_scat_dispersion_imag
_atom_type_scat_source
Ni 0.339 1.112 'International Tables Vol. IV Table 2.2B'
P 0.102 0.094 'International Tables Vol. IV Table 2.2B'
C 0.003 0.002 'International Tables Vol. IV Table 2.2B'
H 0.000 0.000 'International Tables Vol. IV Table 2.2B'
N 0.006 0.003 'International Tables Vol. IV Table 2.2B'
O 0.011 0.006 'International Tables Vol. IV Table 2.2B'

loop_
_geom_angle_atom_site_label_1
_geom_angle_atom_site_label_2
_geom_angle_atom_site_label_3
_geom_angle
P(1) Ni(1) O(1) 95.54(13)
P(1) Ni(1) N(2) 168.67(15)
P(1) Ni(1) C(31) 88.03(17)
O(1) Ni(1) N(2) 82.61(18)
O(1) Ni(1) C(31) 171.76(23)
N(2) Ni(1) C(31) 95.32(22)
Ni(1) P(1) C(41) 109.67(20)
Ni(1) P(1) C(51) 118.75(19)
Ni(1) P(1) C(61) 118.80(20)
C(41) P(1) C(51) 105.3(3)
C(41) P(1) C(61) 100.8(3)
C(51) P(1) C(61) 101.4(3)
Ni(1) O(1) C(11) 115.3(4)
Ni(1) N(2) C(17) 114.8(4)
Ni(1) N(2) C(21) 126.0(4)
C(17) N(2) C(21) 118.4(5)
O(1) C(11) C(12) 118.5(5)
O(1) C(11) C(17) 115.1(5)
C(12) C(11) C(17) 126.4(6)
C(11) C(12) C(13) 131.1(6)
C(12) C(13) C(14) 128.8(6)
C(13) C(14) C(15) 127.1(6)
C(14) C(15) C(16) 129.7(6)
C(15) C(16) C(17) 131.9(6)
N(2) C(17) C(11) 111.8(5)
N(2) C(17) C(16) 123.8(5)
C(11) C(17) C(16) 124.4(5)
N(2) C(21) C(22) 120.0(5)
N(2) C(21) C(26) 119.3(5)
C(22) C(21) C(26) 120.7(5)
C(21) C(22) C(23) 118.5(6)
C(21) C(22) C(27) 121.0(5)
C(23) C(22) C(27) 120.5(6)
C(22) C(23) C(24) 121.0(6)
C(23) C(24) C(25) 119.8(6)
C(24) C(25) C(26) 121.8(6)
C(21) C(26) C(25) 118.1(6)
C(21) C(26) C(28) 123.8(5)
C(25) C(26) C(28) 118.1(6)
C(22) C(27) C(271) 110.1(5)
C(22) C(27) C(272) 113.7(5)
C(271) C(27) C(272) 109.6(5)
C(26) C(28) C(281) 113.5(5)
C(26) C(28) C(282) 111.9(5)
C(281) C(28) C(282) 109.3(6)
Ni(1) C(31) C(32) 123.1(5)
Ni(1) C(31) C(36) 118.8(5)
C(32) C(31) C(36) 118.0(6)
C(31) C(32) C(33) 119.9(6)
C(32) C(33) C(34) 120.0(6)
C(33) C(34) C(35) 121.4(6)
C(34) C(35) C(36) 118.7(6)
C(31) C(36) C(35) 121.9(6)
P(1) C(41) C(42) 124.7(5)
P(1) C(41) C(46) 117.0(4)
C(42) C(41) C(46) 118.2(6)
C(41) C(42) C(43) 120.4(6)
C(42) C(43) C(44) 120.7(6)
C(43) C(44) C(45) 119.3(6)
C(44) C(45) C(46) 120.6(6)
C(41) C(46) C(45) 120.9(6)
P(1) C(51) C(52) 120.9(5)
P(1) C(51) C(56) 119.8(5)
C(52) C(51) C(56) 118.9(6)
C(51) C(52) C(53) 119.7(6)
C(52) C(53) C(54) 120.6(6)
C(53) C(54) C(55) 120.4(6)
C(54) C(55) C(56) 119.2(7)
C(51) C(56) C(55) 121.1(6)
P(1) C(61) C(62) 121.1(5)
P(1) C(61) C(66) 121.0(5)
C(62) C(61) C(66) 117.9(6)
C(61) C(62) C(63) 120.8(6)
C(62) C(63) C(64) 119.8(6)
C(63) C(64) C(65) 119.5(6)
C(64) C(65) C(66) 120.4(6)
C(61) C(66) C(65) 121.5(6)

loop_
_geom_bond_atom_site_label_1
_geom_bond_atom_site_label_2
_geom_bond_distance
Ni(1) P(1) 2.1838(17)
Ni(1) O(1) 1.906(4)
Ni(1) N(2) 1.921(4)
Ni(1) C(31) 1.911(6)
P(1) C(41) 1.833(6)
P(1) C(51) 1.823(6)
P(1) C(61) 1.840(6)
O(1) C(11) 1.295(7)
N(2) C(17) 1.345(8)
N(2) C(21) 1.437(7)
C(11) C(12) 1.392(8)
C(11) C(17) 1.474(8)
C(12) C(13) 1.415(9)
C(13) C(14) 1.358(10)
C(14) C(15) 1.407(10)
C(15) C(16) 1.373(9)
C(16) C(17) 1.395(8)
C(21) C(22) 1.417(9)
C(21) C(26) 1.391(9)
C(22) C(23) 1.382(9)
C(22) C(27) 1.529(9)
C(23) C(24) 1.380(10)
C(24) C(25) 1.370(10)
C(25) C(26) 1.392(9)
C(26) C(28) 1.511(9)
C(27) C(271) 1.541(9)
C(27) C(272) 1.511(9)
C(28) C(281) 1.531(9)
C(28) C(282) 1.530(10)
C(31) C(32) 1.393(9)
C(31) C(36) 1.380(9)
C(32) C(33) 1.409(9)
C(33) C(34) 1.346(11)
C(34) C(35) 1.378(10)
C(35) C(36) 1.387(9)
C(41) C(42) 1.408(9)
C(41) C(46) 1.391(9)
C(42) C(43) 1.379(10)
C(43) C(44) 1.385(10)
C(44) C(45) 1.382(10)
C(45) C(46) 1.382(10)
C(51) C(52) 1.393(9)
C(51) C(56) 1.388(9)
C(52) C(53) 1.405(10)
C(53) C(54) 1.365(12)
C(54) C(55) 1.388(12)
C(55) C(56) 1.399(9)
C(61) C(62) 1.390(9)
C(61) C(66) 1.383(9)
C(62) C(63) 1.390(9)
C(63) C(64) 1.385(10)
C(64) C(65) 1.374(11)
C(65) C(66) 1.372(10)
